data_7121086
loop_
_publ_author_name
'Wu, Jianfeng'
'Li, Xiao-Lei'
'Guo, Mei'
'Zhao, Lang'
'Zhang, Yi-Quan'
'Tang, Jinkui'

_publ_section_title
;
 Realization of toroidal magnetic moments in heterometallic 3d-4f
 metallocycles.
;
_journal_issue 9
_journal_name_full 'Chemical communications (Cambridge, England)'
_journal_page_first 1065
_journal_page_last 1068
_journal_paper_doi 10.1039/c7cc09391h
_journal_volume 54
_journal_year 2018
_chemical_formula_moiety 'C126 H102 Cl12 Dy6 N42 O30 Zn6, 6(Cl1 O4), 31(O)'
_chemical_formula_sum 'C126 H163 Cl18 Dy6 N42 O84 Zn6'
_chemical_formula_weight 5615.29
_space_group_crystal_system trigonal
_space_group_IT_number 165
_space_group_name_Hall '-P 3 2"c'
_space_group_name_H-M_alt 'P -3 c 1'
_symmetry_space_group_name_Hall '-P 3 2"c'
_symmetry_space_group_name_H-M 'P -3 c 1'
_atom_sites_solution_hydrogens geom
_atom_sites_solution_primary direct
_audit_block_doi 10.5517/ccdc.csd.cc1nj4y8
_audit_creation_date 2017-02-26
_audit_creation_method
;
Olex2 1.2-beta
(compiled 2016.12.12 svn.r3370 for OlexSys, GUI svn.r5282)
;
_audit_update_record
;
2017-02-26 deposited with the CCDC.
2018-01-03 downloaded from the CCDC.
;
_cell_angle_alpha 90
_cell_angle_beta 90
_cell_angle_gamma 120
_cell_formula_units_Z 2
_cell_length_a 28.4167(7)
_cell_length_b 28.4167(7)
_cell_length_c 19.3922(10)
_cell_measurement_reflns_used 9364
_cell_measurement_temperature 296(2)
_cell_measurement_theta_max 25.47
_cell_measurement_theta_min 2.19
_cell_volume 13561.4(8)
_computing_cell_refinement 'SAINT v7.68A (Bruker, 2009)'
_computing_data_collection 'SAINT v7.68A (Bruker, 2009)'
_computing_data_reduction 'SAINT v7.68A (Bruker, 2009)'
_computing_molecular_graphics 'Olex2 (Dolomanov et al., 2009)'
_computing_publication_material 'Olex2 (Dolomanov et al., 2009)'
_computing_structure_refinement 'ShelXL (Sheldrick, 2015)'
_computing_structure_solution 'SIR2004 (Burla et al., 2007)'
_diffrn_ambient_temperature 296.15
_diffrn_measured_fraction_theta_full 0.999
_diffrn_measured_fraction_theta_max 0.998
_diffrn_measurement_device_type 'CCD area detector'
_diffrn_measurement_method 'phi and omega scans'
_diffrn_radiation_monochromator graphite
_diffrn_radiation_type MoK\a
_diffrn_radiation_wavelength 0.71073
_diffrn_reflns_av_R_equivalents 0.0863
_diffrn_reflns_av_unetI/netI 0.0452
_diffrn_reflns_Laue_measured_fraction_full 0.999
_diffrn_reflns_Laue_measured_fraction_max 0.998
_diffrn_reflns_limit_h_max 35
_diffrn_reflns_limit_h_min -30
_diffrn_reflns_limit_k_max 35
_diffrn_reflns_limit_k_min -35
_diffrn_reflns_limit_l_max 23
_diffrn_reflns_limit_l_min -22
_diffrn_reflns_number 85888
_diffrn_reflns_point_group_measured_fraction_full 0.999
_diffrn_reflns_point_group_measured_fraction_max 0.998
_diffrn_reflns_theta_full 25.242
_diffrn_reflns_theta_max 26.07
_diffrn_reflns_theta_min 0.83
_exptl_absorpt_coefficient_mu 2.402
_exptl_absorpt_correction_T_max 0.619
_exptl_absorpt_correction_T_min 0.581
_exptl_absorpt_correction_type multi-scan
_exptl_crystal_colour yellow
_exptl_crystal_density_diffrn 1.375
_exptl_crystal_description club
_exptl_crystal_F_000 5534
_exptl_crystal_size_max 0.23
_exptl_crystal_size_mid 0.2
_exptl_crystal_size_min 0.2
_refine_diff_density_max 2.208
_refine_diff_density_min -1.466
_refine_diff_density_rms 0.205
_refine_ls_extinction_method none
_refine_ls_goodness_of_fit_ref 1.035
_refine_ls_hydrogen_treatment mixed
_refine_ls_matrix_type full
_refine_ls_number_parameters 440
_refine_ls_number_reflns 8951
_refine_ls_number_restraints 85
_refine_ls_restrained_S_all 1.053
_refine_ls_R_factor_all 0.1048
_refine_ls_R_factor_gt 0.0710
_refine_ls_shift/su_max 0.001
_refine_ls_shift/su_mean 0.000
_refine_ls_structure_factor_coef Fsqd
_refine_ls_weighting_details 'w=1/[\s^2^(Fo^2^)+(0.1329P)^2^+104.9525P] where P=(Fo^2^+2Fc^2^)/3'
_refine_ls_weighting_scheme calc
_refine_ls_wR_factor_gt 0.2055
_refine_ls_wR_factor_ref 0.2406
_reflns_Friedel_coverage 0.000
_reflns_number_gt 5973
_reflns_number_total 8951
_reflns_threshold_expression 'I > 2\s(I)'
_cod_data_source_file c7cc09391h2.cif
_cod_data_source_block Dy6Zn6
_cod_depositor_comments
;
The following automatic conversions were performed:

'_exptl_absorpt_correction_type' value 'multi_scan' changed to
'multi-scan' according to
/home/data/users/saulius/crontab/automatic-downloads/rss-feeds/RSC/lib/dictionaries/cif_core.dic
dictionary named 'cif_core.dic' version 2.4.2 from 2011-04-26.

Automatic conversion script
Id: cif_fix_values 4973 2017-02-22 13:04:09Z antanas 

 Adding full bibliography for 7121084--7121086.cif.
;
_cod_original_cell_volume 13561.4(10)
_cod_database_code 7121086
_shelx_shelxl_version_number 2014/7
_shelx_space_group_comment
;
The symmetry employed for this shelxl refinement is uniquely defined
by the following loop, which should always be used as a source of
symmetry information in preference to the above space-group names.
They are only intended as comments.
;
_olex2_refinement_description
;
1. Fixed Uiso
 At 1.5 times of:
  All C(H,H) groups, H4 of C4, H17 of C17, H10 of C10, All O(H) groups
 At 1.2 times of:
  H12 of C12, H18 of C18, H19 of C19, H11 of C11
2. Restrained distances
 Cl4-O8 = Cl4-O9
 1.44 with sigma of 0.02
 H1-H1A = H1-H1B
 2.19 with sigma of 0.01
3. Rigid bond restraints
 O8, Cl4, O9, Cl4
 with sigma for 1-2 distances of 0.01 and sigma for 1-3 distances of 0.01
4. Uiso/Uaniso restraints and constraints
Uanis(O15) \\sim Ueq, Uanis(O11) \\sim Ueq: with sigma of 0.005 and sigma for
terminal atoms of 0.01
Uanis(O8) \\sim Ueq, Uanis(O9) \\sim Ueq, Uanis(O10) \\sim Ueq, Uanis(O11)
\\sim Ueq, Uanis(O12) \\sim Ueq, Uanis(O13) \\sim Ueq, Uanis(O14) \\sim Ueq,
Uanis(C17) \\sim Ueq, Uanis(C18) \\sim Ueq, Uanis(C19) \\sim Ueq, Uanis(C20)
\\sim Ueq: with sigma of 0.01 and sigma for terminal atoms of 0.02
Uanis(O16) \\sim Ueq: with sigma of 0.04 and sigma for terminal atoms of 0.12
5. Others
 Fixed Sof: Cl4(0.66667) O8(0.66667)
6.a Secondary CH2 refined with riding coordinates:
 C1(H1A,H1B), C8(H8A,H8B)
6.b Aromatic/amide H refined with riding coordinates:
 C3(H3), C4(H4), C5(H5), C7(H7), C10(H10), C11(H11), C12(H12), C14(H14),
 C17(H17), C18(H18), C19(H19)
6.c Idealised tetrahedral OH refined as rotating group:
 O1(H1), O4(H4A)
;
_olex2_submission_special_instructions 'No special instructions were received'

loop_
_space_group_symop_operation_xyz
'x, y, z'
'-y, x-y, z'
'-x+y, -x, z'
'y, x, -z+1/2'
'x-y, -y, -z+1/2'
'-x, -x+y, -z+1/2'
'-x, -y, -z'
'y, -x+y, -z'
'x-y, x, -z'
'-y, -x, z-1/2'
'-x+y, y, z-1/2'
'x, x-y, z-1/2'

loop_
_atom_site_label
_atom_site_type_symbol
_atom_site_fract_x
_atom_site_fract_y
_atom_site_fract_z
_atom_site_U_iso_or_equiv
_atom_site_adp_type
_atom_site_occupancy
_atom_site_site_symmetry_order
_atom_site_calc_flag
_atom_site_refinement_flags_posn
_atom_site_refinement_flags_adp
_atom_site_refinement_flags_occupancy
C1 C 0.3007(5) 0.5349(5) 0.0917(4) 0.064(3) Uani 1 1 d . . .
H1A H 0.2654 0.5265 0.1096 0.096 Uiso 1 1 calc DR . .
H1B H 0.3238 0.5742 0.0916 0.096 Uiso 1 1 calc DR . .
C2 C 0.3249(4) 0.5107(4) 0.1378(6) 0.046(2) Uani 1 1 d . . .
C3 C 0.3408(4) 0.5288(4) 0.2043(6) 0.051(3) Uani 1 1 d . . .
H3 H 0.3373 0.5575 0.2216 0.05(3) Uiso 1 1 calc R . .
C4 C 0.3613(4) 0.5045(4) 0.2437(6) 0.051(3) Uani 1 1 d . . .
H4 H 0.3709 0.5155 0.2892 0.077 Uiso 1 1 calc R . .
C5 C 0.3683(4) 0.4628(5) 0.2168(6) 0.056(3) Uani 1 1 d . . .
H5 H 0.3830 0.4461 0.2434 0.10(5) Uiso 1 1 calc R . .
C6 C 0.3528(4) 0.4474(4) 0.1497(5) 0.046(2) Uani 1 1 d . . .
C7 C 0.3617(5) 0.4071(5) 0.1143(6) 0.059(3) Uani 1 1 d . . .
H7 H 0.3796 0.3911 0.1356 0.05(3) Uiso 1 1 calc R . .
C8 C 0.3981(4) 0.5062(6) -0.1055(6) 0.065(3) Uani 1 1 d . . .
H8A H 0.4116 0.4822 -0.1185 0.07(4) Uiso 1 1 calc R . .
H8B H 0.4270 0.5434 -0.1120 0.06(3) Uiso 1 1 calc R . .
C9 C 0.3512(4) 0.4953(4) -0.1492(6) 0.048(2) Uani 1 1 d . . .
C10 C 0.3582(5) 0.5095(5) -0.2195(7) 0.066(3) Uani 1 1 d . . .
H10 H 0.3928 0.5276 -0.2386 0.098 Uiso 1 1 calc R . .
C11 C 0.3136(6) 0.4963(6) -0.2592(7) 0.082(4) Uani 1 1 d . . .
H11 H 0.3175 0.5050 -0.3058 0.098 Uiso 1 1 calc R . .
C12 C 0.2621(5) 0.4697(6) -0.2289(6) 0.068(3) Uani 1 1 d . . .
H12 H 0.2310 0.4597 -0.2550 0.082 Uiso 1 1 calc R . .
C13 C 0.2587(4) 0.4588(4) -0.1600(5) 0.045(2) Uani 1 1 d . . .
C14 C 0.2062(4) 0.4324(4) -0.1227(6) 0.047(2) Uani 1 1 d . . .
H14 H 0.1737 0.4239 -0.1445 0.07(3) Uiso 1 1 calc R . .
C15 C 0.1699(4) 0.3972(4) 0.0439(6) 0.049(3) Uani 1 1 d . . .
C16 C 0.1226(4) 0.3788(6) 0.0895(6) 0.064(3) Uani 1 1 d . . .
C17 C 0.1223(5) 0.3697(6) 0.1589(7) 0.079(4) Uani 1 1 d . U .
H17 H 0.1528 0.3726 0.1807 0.118 Uiso 1 1 calc R . .
C18 C 0.0766(7) 0.3565(8) 0.1950(9) 0.114(6) Uani 1 1 d . U .
H18 H 0.0772 0.3544 0.2428 0.137 Uiso 1 1 calc R . .
C19 C 0.0289(6) 0.3461(7) 0.1623(7) 0.094(4) Uani 1 1 d . U .
H19 H -0.0032 0.3350 0.1866 0.112 Uiso 1 1 calc R . .
C20 C 0.0317(4) 0.3531(6) 0.0923(6) 0.069(3) Uani 1 1 d . U .
C21 C -0.0173(4) 0.3415(5) 0.0495(6) 0.063(3) Uani 1 1 d . . .
Cl1 Cl 0.06137(15) 0.3287(2) -0.1404(2) 0.1112(16) Uani 1 1 d . . .
Cl2 Cl 0.10240(12) 0.46984(12) -0.07951(17) 0.0636(8) Uani 1 1 d . . .
Cl3 Cl 0.3333 0.6667 0.1968(2) 0.0479(10) Uani 1 3 d S T P
Cl4 Cl 0.5140(3) 0.5269(3) 0.2226(3) 0.0938(18) Uani 0.6667 1 d D U .
Dy1 Dy 0.29026(2) 0.43072(2) -0.00392(2) 0.03750(19) Uani 1 1 d . . .
N1 N 0.3301(3) 0.4701(3) 0.1097(4) 0.0374(17) Uani 1 1 d . . .
N2 N 0.3439(3) 0.3949(4) 0.0537(4) 0.047(2) Uani 1 1 d . . .
N3 N 0.3021(3) 0.4700(3) -0.1202(4) 0.0374(17) Uani 1 1 d . . .
N4 N 0.2078(3) 0.4221(3) -0.0596(4) 0.0390(17) Uani 1 1 d . . .
N5 N 0.1601(3) 0.4013(3) -0.0225(4) 0.0436(19) Uani 1 1 d . . .
N6 N 0.0769(3) 0.3680(4) 0.0557(4) 0.056(2) Uani 1 1 d . . .
N8 N -0.0045(3) 0.3549(4) -0.0168(4) 0.055(2) Uani 1 1 d . . .
O1 O 0.2945(3) 0.5153(3) 0.0228(3) 0.0474(17) Uani 1 1 d . . .
H1 H 0.2813 0.5296 -0.0011 0.071 Uiso 1 1 calc DGR . .
O2 O -0.0631(3) 0.3220(4) 0.0768(4) 0.069(3) Uani 1 1 d . . .
O3 O 0.2153(3) 0.4084(3) 0.0708(4) 0.0541(19) Uani 1 1 d . . .
O4 O 0.3815(3) 0.4975(4) -0.0352(4) 0.063(2) Uani 1 1 d . . .
H4A H 0.4079 0.5055 -0.0105 0.094 Uiso 1 1 calc GR . .
O5 O 0.2286(4) 0.3349(3) -0.0057(6) 0.095(3) Uani 1 1 d . . .
O6 O 0.3333 0.6667 0.1221(8) 0.084(5) Uani 1 3 d S T P
O7 O 0.3315(3) 0.7134(3) 0.2167(5) 0.073(2) Uani 1 1 d . . .
O8 O 0.5074(11) 0.5616(9) 0.1700(11) 0.158(7) Uani 0.6667 1 d D U .
O9 O 0.4810(5) 0.5123(6) 0.2908(6) 0.133(4) Uani 1 1 d D U .
O10 O 0.5722(10) 0.5499(10) 0.2327(14) 0.244(11) Uani 1 1 d . U .
O11 O 0.1771(10) 0.5203(10) 0.0495(11) 0.240(10) Uani 1 1 d . U .
O12 O 0.1334(12) 0.2687(11) 0.0441(12) 0.277(12) Uani 1 1 d . U .
O13 O 0.907(2) 0.1865(17) 0.160(2) 0.43(2) Uani 1 1 d . U .
O14 O 0.4639(8) 0.5083(10) 0.0445(10) 0.230(9) Uani 1 1 d . U .
O15 O 0.2172(13) 0.3115(13) 0.1857(15) 0.307(13) Uani 1 1 d . U .
Zn1 Zn 0.07846(4) 0.38374(5) -0.04856(6) 0.0428(3) Uani 1 1 d . . .
O16 O 0.0000 0.0000 0.0000 0.46(6) Uani 1 6 d S TU P

loop_
_atom_site_aniso_label
_atom_site_aniso_U_11
_atom_site_aniso_U_22
_atom_site_aniso_U_33
_atom_site_aniso_U_23
_atom_site_aniso_U_13
_atom_site_aniso_U_12
C1 0.089(9) 0.067(8) 0.071(8) -0.002(6) 0.013(7) 0.065(7)
C2 0.036(5) 0.041(5) 0.066(7) 0.007(5) 0.011(5) 0.024(4)
C3 0.058(7) 0.040(5) 0.056(7) -0.002(5) 0.014(5) 0.026(5)
C4 0.049(6) 0.056(6) 0.049(6) -0.004(5) 0.004(5) 0.027(5)
C5 0.050(6) 0.060(7) 0.066(7) -0.017(6) -0.019(5) 0.033(6)
C6 0.046(6) 0.043(5) 0.061(6) -0.013(5) -0.016(5) 0.031(5)
C7 0.072(8) 0.068(7) 0.064(7) -0.024(6) -0.032(6) 0.056(7)
C8 0.033(6) 0.078(9) 0.072(8) -0.015(7) 0.005(5) 0.019(6)
C9 0.033(5) 0.039(5) 0.075(7) 0.001(5) 0.009(5) 0.021(4)
C10 0.047(7) 0.068(8) 0.092(9) 0.020(7) 0.026(6) 0.037(6)
C11 0.067(8) 0.119(12) 0.080(9) 0.035(8) 0.011(7) 0.062(9)
C12 0.050(7) 0.103(10) 0.066(8) 0.014(7) 0.001(6) 0.049(7)
C13 0.033(5) 0.055(6) 0.058(6) 0.013(5) 0.006(4) 0.031(5)
C14 0.032(5) 0.055(6) 0.064(7) 0.012(5) 0.000(5) 0.028(5)
C15 0.018(4) 0.051(6) 0.073(7) 0.013(5) -0.001(4) 0.013(4)
C16 0.038(6) 0.099(10) 0.060(7) 0.031(7) 0.006(5) 0.038(6)
C17 0.052(6) 0.109(8) 0.064(6) 0.019(6) 0.003(5) 0.032(6)
C18 0.081(8) 0.150(10) 0.099(9) 0.027(8) -0.003(7) 0.049(7)
C19 0.059(6) 0.141(9) 0.071(7) 0.031(7) 0.006(5) 0.043(6)
C20 0.034(5) 0.090(7) 0.067(6) 0.023(6) -0.002(5) 0.020(5)
C21 0.021(5) 0.086(9) 0.070(8) 0.028(6) -0.001(5) 0.018(5)
Cl1 0.061(2) 0.133(4) 0.135(3) -0.078(3) -0.032(2) 0.045(2)
Cl2 0.0558(16) 0.0612(17) 0.0735(19) 0.0259(15) 0.0065(14) 0.0291(14)
Cl3 0.0344(12) 0.0344(12) 0.075(3) 0.000 0.000 0.0172(6)
Cl4 0.083(4) 0.093(4) 0.118(5) -0.019(3) -0.005(3) 0.054(3)
Dy1 0.0251(2) 0.0344(3) 0.0607(3) -0.00536(19) -0.00911(19) 0.02066(19)
N1 0.024(4) 0.039(4) 0.053(5) -0.006(4) -0.004(3) 0.019(3)
N2 0.050(5) 0.055(5) 0.054(5) -0.014(4) -0.021(4) 0.041(4)
N3 0.025(4) 0.025(4) 0.065(5) -0.004(3) 0.001(3) 0.014(3)
N4 0.025(4) 0.043(4) 0.053(5) -0.001(4) 0.000(3) 0.019(3)
N5 0.020(4) 0.055(5) 0.051(5) 0.011(4) -0.004(3) 0.016(4)
N6 0.025(4) 0.078(6) 0.049(5) 0.020(5) 0.001(4) 0.015(4)
N8 0.024(4) 0.078(6) 0.052(5) 0.032(5) 0.002(4) 0.018(4)
O1 0.056(4) 0.045(4) 0.057(4) 0.003(3) 0.003(3) 0.037(4)
O2 0.021(3) 0.101(6) 0.068(5) 0.043(5) 0.017(3) 0.017(4)
O3 0.024(3) 0.070(5) 0.063(4) 0.013(4) -0.006(3) 0.019(3)
O4 0.025(3) 0.077(6) 0.072(5) -0.021(4) -0.004(3) 0.015(4)
O5 0.070(6) 0.037(4) 0.177(10) -0.010(5) -0.046(6) 0.026(4)
O6 0.088(7) 0.088(7) 0.077(11) 0.000 0.000 0.044(4)
O7 0.063(5) 0.043(4) 0.118(7) -0.013(5) -0.008(5) 0.030(4)
O8 0.188(16) 0.118(13) 0.197(13) -0.012(10) -0.043(12) 0.099(12)
O9 0.086(6) 0.166(8) 0.154(7) -0.068(6) 0.015(5) 0.069(6)
O10 0.218(13) 0.260(14) 0.248(14) 0.001(9) 0.002(9) 0.114(9)
O11 0.236(13) 0.247(13) 0.218(12) 0.021(9) -0.048(9) 0.107(9)
O12 0.297(19) 0.257(18) 0.233(16) 0.012(14) 0.006(15) 0.106(15)
O13 0.46(3) 0.42(3) 0.45(3) -0.014(18) -0.048(18) 0.25(2)
O14 0.157(13) 0.285(18) 0.205(14) -0.030(13) -0.057(11) 0.079(12)
O15 0.308(16) 0.309(16) 0.318(16) 0.031(9) -0.011(9) 0.164(11)
Zn1 0.0217(5) 0.0489(7) 0.0525(7) 0.0072(5) 0.0002(5) 0.0135(5)
O16 0.53(7) 0.53(7) 0.32(8) 0.000 0.000 0.27(4)

loop_
_atom_type_symbol
_atom_type_description
_atom_type_scat_dispersion_real
_atom_type_scat_dispersion_imag
_atom_type_scat_source
C C 0.0033 0.0016 'International Tables Vol C Tables 4.2.6.8 and 6.1.1.4'
H H 0.0000 0.0000 'International Tables Vol C Tables 4.2.6.8 and 6.1.1.4'
N N 0.0061 0.0033 'International Tables Vol C Tables 4.2.6.8 and 6.1.1.4'
O O 0.0106 0.0060 'International Tables Vol C Tables 4.2.6.8 and 6.1.1.4'
Zn Zn 0.2839 1.4301 'International Tables Vol C Tables 4.2.6.8 and 6.1.1.4'
Dy Dy -0.1892 4.4098 'International Tables Vol C Tables 4.2.6.8 and 6.1.1.4'
Cl Cl 0.1484 0.1585 'International Tables Vol C Tables 4.2.6.8 and 6.1.1.4'

loop_
_geom_angle_atom_site_label_1
_geom_angle_atom_site_label_2
_geom_angle_atom_site_label_3
_geom_angle
_geom_angle_site_symmetry_1
_geom_angle_site_symmetry_3
O1 C1 C2 112.1(8) . .
C3 C2 C1 121.8(9) . .
N1 C2 C1 115.2(9) . .
N1 C2 C3 123.0(9) . .
C4 C3 C2 118.9(10) . .
C3 C4 C5 120.5(11) . .
C6 C5 C4 117.7(10) . .
C5 C6 C7 122.7(9) . .
N1 C6 C5 122.8(9) . .
N1 C6 C7 114.4(9) . .
N2 C7 C6 116.8(9) . .
O4 C8 C9 109.2(9) . .
C10 C9 C8 120.8(9) . .
N3 C9 C8 117.6(10) . .
N3 C9 C10 121.5(10) . .
C11 C10 C9 119.3(11) . .
C10 C11 C12 119.3(12) . .
C13 C12 C11 118.0(11) . .
C12 C13 C14 122.2(9) . .
N3 C13 C12 123.7(9) . .
N3 C13 C14 114.2(9) . .
N4 C14 C13 116.5(8) . .
N5 C15 C16 114.7(8) . .
O3 C15 C16 118.3(10) . .
O3 C15 N5 126.9(9) . .
C17 C16 C15 125.2(10) . .
N6 C16 C15 113.2(9) . .
N6 C16 C17 121.4(10) . .
C18 C17 C16 118.4(13) . .
C17 C18 C19 121.5(16) . .
C20 C19 C18 116.3(14) . .
C19 C20 C21 122.2(11) . .
N6 C20 C19 123.3(11) . .
N6 C20 C21 114.4(10) . .
N8 C21 C20 112.1(9) . .
O2 C21 C20 120.4(10) . .
O2 C21 N8 127.5(9) . .
O7 Cl3 O6 105.9(4) 3_565 .
O7 Cl3 O6 105.9(4) . .
O7 Cl3 O6 105.9(4) 2_665 .
O7 Cl3 O7 112.8(4) . 2_665
O7 Cl3 O7 112.8(4) 2_665 3_565
O7 Cl3 O7 112.8(4) . 3_565
Cl4 Cl4 O8 159.2(10) 4 .
Cl4 Cl4 O9 54.4(6) 4 .
Cl4 Cl4 O9 75.2(8) 4 4
Cl4 Cl4 O10 65.1(12) 4 .
Cl4 Cl4 O10 64.7(12) 4 4
O8 Cl4 O9 119.9(12) . .
O9 Cl4 O8 124.7(12) 4 .
O9 Cl4 O9 100.8(10) 4 .
O9 Cl4 O10 86.7(11) 4 .
O9 Cl4 O10 131.2(15) 4 4
O10 Cl4 O8 106.6(16) . .
O10 Cl4 O8 94.9(15) 4 .
O10 Cl4 O9 113.8(13) . .
O10 Cl4 O9 78.0(10) 4 .
O10 Cl4 O10 52.3(18) . 4
N1 Dy1 N2 63.2(2) . .
N1 Dy1 N4 129.0(2) . .
N3 Dy1 N1 133.0(2) . .
N3 Dy1 N2 128.7(3) . .
N3 Dy1 N4 63.5(2) . .
N4 Dy1 N2 154.1(3) . .
O1 Dy1 N1 64.7(2) . .
O1 Dy1 N2 125.4(2) . .
O1 Dy1 N3 79.4(2) . .
O1 Dy1 N4 76.4(2) . .
O1 Dy1 O4 76.6(3) . .
O2 Dy1 N1 124.3(2) 8 .
O2 Dy1 N2 64.3(2) 8 .
O2 Dy1 N3 72.6(2) 8 .
O2 Dy1 N4 106.5(2) 8 .
O2 Dy1 O1 146.1(3) 8 .
O2 Dy1 O3 138.4(3) 8 .
O2 Dy1 O4 74.2(3) 8 .
O2 Dy1 O5 68.4(4) 8 .
O3 Dy1 N1 74.0(2) . .
O3 Dy1 N2 105.5(3) . .
O3 Dy1 N3 125.3(2) . .
O3 Dy1 N4 64.2(2) . .
O3 Dy1 O1 74.1(3) . .
O3 Dy1 O4 146.2(3) . .
O3 Dy1 O5 70.0(3) . .
O4 Dy1 N1 78.4(3) . .
O4 Dy1 N2 78.2(3) . .
O4 Dy1 N3 64.1(3) . .
O4 Dy1 N4 124.2(3) . .
O5 Dy1 N1 115.9(3) . .
O5 Dy1 N2 77.9(3) . .
O5 Dy1 N3 111.0(3) . .
O5 Dy1 N4 76.3(3) . .
O5 Dy1 O1 141.7(3) . .
O5 Dy1 O4 141.6(4) . .
C2 N1 C6 117.1(8) . .
C2 N1 Dy1 121.8(6) . .
C6 N1 Dy1 120.7(6) . .
C7 N2 Dy1 123.5(7) . .
C7 N2 N8 118.3(8) . 8
N8 N2 Dy1 118.2(5) 8 .
C9 N3 C13 118.1(9) . .
C9 N3 Dy1 119.9(7) . .
C13 N3 Dy1 121.0(6) . .
C14 N4 Dy1 122.7(6) . .
C14 N4 N5 117.6(7) . .
N5 N4 Dy1 119.5(5) . .
C15 N5 N4 109.8(7) . .
C15 N5 Zn1 116.7(6) . .
N4 N5 Zn1 133.1(6) . .
C16 N6 Zn1 120.9(7) . .
C20 N6 C16 118.6(9) . .
C20 N6 Zn1 120.1(7) . .
C21 N8 N2 109.6(8) . 9
C21 N8 Zn1 118.1(6) . .
N2 N8 Zn1 132.1(6) 9 .
C1 O1 Dy1 122.0(5) . .
C21 O2 Dy1 118.5(7) . 9
C15 O3 Dy1 118.4(7) . .
C8 O4 Dy1 120.7(6) . .
Cl4 O9 Cl4 50.4(6) 4 .
Cl4 O10 Cl4 50.2(10) . 4
O10 O10 Cl4 64.1(14) 4 .
O10 O10 Cl4 63.6(13) 4 4
Cl1 Zn1 Cl2 112.52(18) . .
N5 Zn1 Cl1 100.2(3) . .
N5 Zn1 Cl2 96.0(2) . .
N6 Zn1 Cl1 130.4(3) . .
N6 Zn1 Cl2 117.1(3) . .
N6 Zn1 N5 74.2(3) . .
N6 Zn1 N8 74.8(3) . .
N8 Zn1 Cl1 98.4(3) . .
N8 Zn1 Cl2 99.5(3) . .
N8 Zn1 N5 148.9(3) . .

loop_
_geom_bond_atom_site_label_1
_geom_bond_atom_site_label_2
_geom_bond_distance
_geom_bond_site_symmetry_2
C1 C2 1.491(14) .
C1 O1 1.425(7) .
C2 C3 1.378(15) .
C2 N1 1.347(12) .
C3 C4 1.344(15) .
C4 C5 1.397(15) .
C5 C6 1.374(15) .
C6 C7 1.462(13) .
C6 N1 1.361(12) .
C7 N2 1.257(13) .
C8 C9 1.475(15) .
C8 O4 1.423(14) .
C9 C10 1.407(16) .
C9 N3 1.333(12) .
C10 C11 1.365(18) .
C11 C12 1.397(17) .
C12 C13 1.364(15) .
C13 C14 1.482(13) .
C13 N3 1.350(12) .
C14 N4 1.264(12) .
C15 C16 1.468(14) .
C15 N5 1.334(13) .
C15 O3 1.277(11) .
C16 C17 1.370(16) .
C16 N6 1.347(13) .
C17 C18 1.35(2) .
C18 C19 1.39(2) .
C19 C20 1.369(18) .
C20 C21 1.511(14) .
C20 N6 1.337(14) .
C21 N8 1.338(14) .
C21 O2 1.248(12) .
Cl1 Zn1 2.257(4) .
Cl2 Zn1 2.268(3) .
Cl3 O6 1.449(16) .
Cl3 O7 1.408(8) 3_565
Cl3 O7 1.408(8) .
Cl3 O7 1.408(8) 2_665
Cl4 Cl4 1.239(12) 4
Cl4 O8 1.494(15) .
Cl4 O9 1.555(11) .
Cl4 O9 1.308(12) 4
Cl4 O10 1.46(2) 4
Cl4 O10 1.46(2) .
Dy1 N1 2.474(8) .
Dy1 N2 2.482(7) .
Dy1 N3 2.464(8) .
Dy1 N4 2.478(7) .
Dy1 O1 2.401(6) .
Dy1 O2 2.379(7) 8
Dy1 O3 2.384(7) .
Dy1 O4 2.403(7) .
Dy1 O5 2.390(8) .
N2 N8 1.392(11) 8
N4 N5 1.380(10) .
N5 Zn1 2.175(7) .
N6 Zn1 2.066(8) .
N8 N2 1.392(11) 9
N8 Zn1 2.163(8) .
O2 Dy1 2.379(7) 9
O9 Cl4 1.308(12) 4
O10 Cl4 1.46(2) 4
O10 O10 1.29(4) 4

loop_
_smtbx_masks_void_nr
_smtbx_masks_void_average_x
_smtbx_masks_void_average_y
_smtbx_masks_void_average_z
_smtbx_masks_void_volume
_smtbx_masks_void_count_electrons
1 0.000 0.000 -0.265 2949.0 1134.3
2 0.000 0.351 0.750 7.8 0.0
3 0.000 0.649 0.250 7.8 0.0
4 0.333 0.667 0.907 215.0 0.0
5 0.333 0.667 0.407 215.0 0.0
6 0.351 0.000 0.750 7.8 0.0
7 0.351 0.351 0.250 7.8 0.0
8 0.667 0.333 0.593 215.0 0.0
9 0.667 0.333 0.093 215.0 0.0
10 0.649 0.000 0.250 7.8 0.0
11 0.649 0.649 0.750 7.8 0.0
